data_4065680
loop_
_publ_author_name
'Gutschank, Benjamin'
'Schulz, Stephan'
'Westphal, Ulrich'
'Bl\"aser, Dieter'
'Boese, Roland'

_publ_contact_author
;
         Prof. Dr. Boese, Roland
         Fachbereich Chemie der
         Universit\"at Duisburg-Essen
         Campus Essen Universit\"atsstr. 7
         D-45117 Essen, Germany
;
_publ_section_title
;
 Synthesis and X-ray Crystal Structures of Tetranuclear Zincamidinate
 Complexes
;
_journal_issue 9
_journal_name_full Organometallics
_journal_page_first 2093
_journal_paper_doi 10.1021/om100065w
_journal_volume 29
_journal_year 2010
_chemical_formula_moiety 'C29 H56 N8 Br4 Zn4 3(C7 H8)'
_chemical_formula_sum 'C50 H72 Br4 N8 Zn4'
_chemical_formula_weight 1366.28
_chemical_name_systematic
; 
 ? 
;
_space_group_IT_number 152
_symmetry_cell_setting trigonal
_symmetry_space_group_name_Hall 'P 31 2"'
_symmetry_space_group_name_H-M 'P 31 2 1'
_atom_sites_solution_hydrogens geom
_atom_sites_solution_primary direct
_atom_sites_solution_secondary difmap
_audit_creation_method SHELXL-97
_cell_angle_alpha 90.00
_cell_angle_beta 90.00
_cell_angle_gamma 120.00
_cell_formula_units_Z 3
_cell_length_a 11.9690(5)
_cell_length_b 11.9690(5)
_cell_length_c 34.4810(15)
_cell_measurement_reflns_used 9924
_cell_measurement_temperature 173(2)
_cell_measurement_theta_max 26.84
_cell_measurement_theta_min 2.65
_cell_volume 4277.9(3)
_computing_cell_refinement 'BRUKER D8 KAPPA APEX 2 Vers. 3.0-2009'
_computing_data_collection 'BRUKER D8 KAPPA APEX 2 Vers. 3.0-2009'
_computing_data_reduction 'BRUKER D8 KAPPA APEX 2 Vers. 3.0-2009'
_computing_molecular_graphics 'BRUKER AXS SHELXTL (c) 2008 / Vers. 2008/4'
_computing_publication_material 'BRUKER AXS SHELXTL (c) 2008 / Vers. 2008/4'
_computing_structure_refinement 'BRUKER AXS SHELXTL (c) 2008 / Vers. 2008/4'
_computing_structure_solution 'BRUKER D8 KAPPA APEX 2 Vers. 3.0-2009'
_diffrn_ambient_temperature 173(2)
_diffrn_detector_area_resol_mean 512
_diffrn_measured_fraction_theta_full 0.978
_diffrn_measured_fraction_theta_max 0.978
_diffrn_measurement_device_type
; 
 Bruker D8 KAPPA series II  with APEX II area detector system 
;
_diffrn_measurement_method
;
 Data collection strategy APEX 2 / COSMO
;
_diffrn_radiation_monochromator graphite
_diffrn_radiation_source 'fine-focus sealed tube'
_diffrn_radiation_type MoK\a
_diffrn_radiation_wavelength 0.71073
_diffrn_reflns_av_R_equivalents 0.0513
_diffrn_reflns_av_sigmaI/netI 0.0382
_diffrn_reflns_limit_h_max 15
_diffrn_reflns_limit_h_min -12
_diffrn_reflns_limit_k_max 12
_diffrn_reflns_limit_k_min -15
_diffrn_reflns_limit_l_max 44
_diffrn_reflns_limit_l_min -44
_diffrn_reflns_number 51793
_diffrn_reflns_theta_full 27.56
_diffrn_reflns_theta_max 27.56
_diffrn_reflns_theta_min 1.77
_exptl_absorpt_coefficient_mu 4.503
_exptl_absorpt_correction_T_max 0.75
_exptl_absorpt_correction_T_min 0.64
_exptl_absorpt_correction_type multi-scan
_exptl_absorpt_process_details
; 
 BRUKER AXS SMART APEX 2 Vers. 3.0-2009
 R.H. Blessing, Acta Cryst. (1995) A51 33-38 
;
_exptl_crystal_colour colourless
_exptl_crystal_density_diffrn 1.591
_exptl_crystal_density_method 'not measured'
_exptl_crystal_description plate
_exptl_crystal_F_000 2064
_exptl_crystal_size_max 0.17
_exptl_crystal_size_mid 0.12
_exptl_crystal_size_min 0.03
_refine_diff_density_max 0.583
_refine_diff_density_min -0.440
_refine_diff_density_rms 0.089
_refine_ls_abs_structure_details 'Flack H D (1983), Acta Cryst. A39, 876-881'
_refine_ls_abs_structure_Flack 0.027(11)
_refine_ls_extinction_expression Fc^*^=kFc[1+0.001xFc^2^\l^3^/sin(2\q)]^-1/4^
_refine_ls_extinction_method SHELXL
_refine_ls_goodness_of_fit_ref 1.016
_refine_ls_hydrogen_treatment constr
_refine_ls_matrix_type full
_refine_ls_number_parameters 284
_refine_ls_number_reflns 6433
_refine_ls_number_restraints 0
_refine_ls_restrained_S_all 1.016
_refine_ls_R_factor_all 0.0415
_refine_ls_R_factor_gt 0.0351
_refine_ls_shift/su_max 0.005
_refine_ls_shift/su_mean 0.000
_refine_ls_structure_factor_coef Fsqd
_refine_ls_weighting_details 'calc w=1/[\s^2^(Fo^2^)+(0.0387P)^2^+4.9244P] where P=(Fo^2^+2Fc^2^)/3'
_refine_ls_weighting_scheme calc
_refine_ls_wR_factor_gt 0.0781
_refine_ls_wR_factor_ref 0.0794
_reflns_number_gt 5753
_reflns_number_total 6433
_reflns_threshold_expression >2sigma(I)
_cod_data_source_file om100065w_si_002.cif
_cod_data_source_block comp_3
_cod_original_sg_symbol_H-M P3(1)21
_cod_database_code 4065680

loop_
_symmetry_equiv_pos_as_xyz
'x, y, z'
'-y, x-y, z+1/3'
'-x+y, -x, z+2/3'
'y, x, -z'
'x-y, -y, -z+2/3'
'-x, -x+y, -z+1/3'

loop_
_atom_site_label
_atom_site_type_symbol
_atom_site_fract_x
_atom_site_fract_y
_atom_site_fract_z
_atom_site_U_iso_or_equiv
_atom_site_adp_type
_atom_site_occupancy
_atom_site_symmetry_multiplicity
_atom_site_calc_flag
_atom_site_refinement_flags
Zn1 Zn 0.33638(4) 0.48845(4) 0.500497(13) 0.01984(11) Uani 1 1 d .
Zn2 Zn 0.02943(4) 0.04771(4) 0.545160(13) 0.01965(11) Uani 1 1 d .
Br1 Br 0.41184(5) 0.70721(4) 0.505684(16) 0.03928(13) Uani 1 1 d .
Br2 Br -0.13555(4) -0.08081(5) 0.586987(14) 0.04027(13) Uani 1 1 d .
N1 N 0.1376(3) 0.3610(3) 0.49762(9) 0.0168(7) Uani 1 1 d .
N2 N -0.0112(3) 0.1247(3) 0.49444(9) 0.0179(7) Uani 1 1 d .
N3 N 0.1933(3) 0.2102(3) 0.56703(9) 0.0176(7) Uani 1 1 d .
N4 N 0.3954(3) 0.3919(3) 0.54098(9) 0.0187(7) Uani 1 1 d .
C1 C 0.0468(4) 0.4125(4) 0.49831(12) 0.0222(9) Uani 1 1 d .
H1 H -0.0425 0.3390 0.4938 0.027 Uiso 1 1 d R
C2 C 0.0806(5) 0.5098(4) 0.46524(14) 0.0336(10) Uani 1 1 d .
H2A H 0.1622 0.5881 0.4713 0.050 Uiso 1 1 d R
H2B H 0.0122 0.5315 0.4623 0.050 Uiso 1 1 d R
H2C H 0.0896 0.4722 0.4410 0.050 Uiso 1 1 d R
C3 C 0.0496(5) 0.4670(5) 0.53742(13) 0.0357(11) Uani 1 1 d .
H3A H 0.0322 0.4021 0.5574 0.054 Uiso 1 1 d R
H3B H -0.0156 0.4935 0.5388 0.054 Uiso 1 1 d R
H3C H 0.1354 0.5421 0.5416 0.054 Uiso 1 1 d R
C4 C -0.1390(4) 0.1126(5) 0.48650(14) 0.0292(10) Uani 1 1 d .
H4 H -0.1545 0.1663 0.5056 0.035 Uiso 1 1 d R
C5 C -0.2423(4) -0.0279(5) 0.49138(15) 0.0343(11) Uani 1 1 d .
H5A H -0.2333 -0.0792 0.4707 0.051 Uiso 1 1 d R
H5B H -0.3278 -0.0360 0.4898 0.051 Uiso 1 1 d R
H5C H -0.2324 -0.0594 0.5167 0.051 Uiso 1 1 d R
C6 C -0.1442(5) 0.1566(5) 0.44613(14) 0.0342(11) Uani 1 1 d .
H6A H -0.0849 0.2497 0.4439 0.051 Uiso 1 1 d R
H6B H -0.2323 0.1374 0.4405 0.051 Uiso 1 1 d R
H6C H -0.1192 0.1110 0.4276 0.051 Uiso 1 1 d R
C7 C 0.2055(4) 0.2344(4) 0.60954(12) 0.0250(9) Uani 1 1 d .
H7 H 0.2944 0.3069 0.6153 0.030 Uiso 1 1 d R
C8 C 0.1852(5) 0.1138(5) 0.63104(13) 0.0407(13) Uani 1 1 d .
H8A H 0.0928 0.0507 0.6324 0.061 Uiso 1 1 d R
H8B H 0.2202 0.1375 0.6574 0.061 Uiso 1 1 d R
H8C H 0.2298 0.0760 0.6172 0.061 Uiso 1 1 d R
C9 C 0.1086(5) 0.2732(5) 0.62172(14) 0.0416(12) Uani 1 1 d .
H9A H 0.1320 0.3570 0.6103 0.062 Uiso 1 1 d R
H9B H 0.1092 0.2797 0.6501 0.062 Uiso 1 1 d R
H9C H 0.0221 0.2085 0.6130 0.062 Uiso 1 1 d R
C10 C 0.4707(4) 0.4520(4) 0.57702(12) 0.0263(9) Uani 1 1 d .
H10 H 0.4148 0.4643 0.5961 0.032 Uiso 1 1 d R
C11 C 0.5868(5) 0.5841(4) 0.56659(15) 0.0358(11) Uani 1 1 d .
H11A H 0.6239 0.5761 0.5421 0.054 Uiso 1 1 d R
H11B H 0.6520 0.6122 0.5871 0.054 Uiso 1 1 d R
H11C H 0.5587 0.6477 0.5636 0.054 Uiso 1 1 d R
C12 C 0.5160(4) 0.3654(5) 0.59475(13) 0.0328(10) Uani 1 1 d .
H12A H 0.4453 0.2757 0.5942 0.049 Uiso 1 1 d R
H12B H 0.5434 0.3912 0.6216 0.049 Uiso 1 1 d R
H12C H 0.5888 0.3732 0.5796 0.049 Uiso 1 1 d R
C13 C 0.2249(4) 0.2249(4) 0.5000 0.0101(10) Uani 1 2 d S
C14 C 0.1019(4) 0.2384(4) 0.49711(10) 0.0167(8) Uani 1 1 d .
C15 C 0.2780(3) 0.2836(3) 0.54100(11) 0.0143(8) Uani 1 1 d .
C21 C 0.5744(6) 0.4360(6) 0.70717(15) 0.0514(14) Uani 1 1 d .
C22 C 0.4445(6) 0.3589(6) 0.71610(16) 0.0511(15) Uani 1 1 d .
H22 H 0.4157 0.2782 0.7285 0.061 Uiso 1 1 d R
C23 C 0.3595(7) 0.3962(6) 0.70753(18) 0.0625(18) Uani 1 1 d .
H23 H 0.2712 0.3412 0.7139 0.075 Uiso 1 1 d R
C24 C 0.3964(8) 0.5129(7) 0.69010(19) 0.071(2) Uani 1 1 d .
H24 H 0.3345 0.5374 0.6836 0.085 Uiso 1 1 d R
C25 C 0.5240(7) 0.5912(6) 0.68161(17) 0.0635(19) Uani 1 1 d .
H25 H 0.5524 0.6737 0.6704 0.076 Uiso 1 1 d R
C26 C 0.6130(7) 0.5545(6) 0.68972(15) 0.0513(15) Uani 1 1 d .
H26 H 0.7011 0.6094 0.6831 0.062 Uiso 1 1 d R
C27 C 0.6712(7) 0.3960(6) 0.71612(18) 0.0625(17) Uani 1 1 d .
H27A H 0.7564 0.4630 0.7072 0.094 Uiso 1 1 d R
H27B H 0.6473 0.3148 0.7028 0.094 Uiso 1 1 d R
H27C H 0.6735 0.3840 0.7442 0.094 Uiso 1 1 d R
C31 C 1.1172(8) 0.6422(8) 0.7142(2) 0.063(4) Uiso 0.50 1 d PG
C32 C 1.0703(9) 0.5274(7) 0.6937(2) 0.057(3) Uiso 0.50 1 d PG
C33 C 0.9934(8) 0.5054(6) 0.6612(2) 0.036(2) Uiso 0.50 1 d PG
C34 C 0.9634(8) 0.5982(7) 0.6492(2) 0.038(2) Uiso 0.50 1 d PG
C35 C 1.0103(10) 0.7130(6) 0.6697(3) 0.046(2) Uiso 0.50 1 d PG
C36 C 1.0872(10) 0.7350(7) 0.7023(3) 0.066(3) Uiso 0.50 1 d PG
C37 C 1.1233(12) 0.6965(14) 0.7182(4) 0.051(3) Uiso 0.50 1 d P

loop_
_atom_site_aniso_label
_atom_site_aniso_U_11
_atom_site_aniso_U_22
_atom_site_aniso_U_33
_atom_site_aniso_U_23
_atom_site_aniso_U_13
_atom_site_aniso_U_12
Zn1 0.0206(2) 0.0123(2) 0.0229(2) 0.00002(18) 0.0025(2) 0.00538(19)
Zn2 0.0165(2) 0.0155(2) 0.0207(2) 0.00169(17) 0.00491(18) 0.00333(18)
Br1 0.0417(3) 0.01260(19) 0.0556(3) -0.0016(2) 0.0035(2) 0.00757(19)
Br2 0.0299(2) 0.0347(3) 0.0337(3) 0.0059(2) 0.01564(19) -0.0008(2)
N1 0.0168(16) 0.0159(15) 0.0209(17) -0.0006(13) 0.0036(13) 0.0107(13)
N2 0.0163(16) 0.0164(16) 0.0187(17) -0.0014(13) 0.0015(13) 0.0065(13)
N3 0.0165(15) 0.0170(15) 0.0177(16) -0.0012(12) -0.0007(13) 0.0072(13)
N4 0.0147(16) 0.0154(16) 0.0213(17) -0.0026(13) -0.0019(13) 0.0041(13)
C1 0.023(2) 0.023(2) 0.031(2) 0.0022(18) 0.0016(18) 0.0195(18)
C2 0.044(3) 0.031(2) 0.036(3) 0.009(2) 0.002(2) 0.026(2)
C3 0.045(3) 0.043(3) 0.032(3) 0.000(2) 0.006(2) 0.031(3)
C4 0.014(2) 0.035(3) 0.037(3) -0.004(2) -0.0012(18) 0.0112(19)
C5 0.0084(18) 0.031(2) 0.050(3) 0.004(2) -0.0020(18) -0.0004(19)
C6 0.027(2) 0.038(3) 0.037(3) -0.007(2) -0.011(2) 0.016(2)
C7 0.029(2) 0.026(2) 0.015(2) 0.0008(16) 0.0009(17) 0.0096(18)
C8 0.048(3) 0.046(3) 0.021(2) 0.006(2) -0.003(2) 0.018(2)
C9 0.042(3) 0.057(3) 0.024(2) -0.012(2) 0.003(2) 0.023(3)
C10 0.027(2) 0.027(2) 0.019(2) -0.0047(18) -0.0050(18) 0.0098(18)
C11 0.032(2) 0.025(2) 0.036(3) -0.009(2) -0.009(2) 0.0028(19)
C12 0.022(2) 0.040(3) 0.027(2) -0.013(2) -0.0067(18) 0.008(2)
C13 0.0053(15) 0.0053(15) 0.014(2) -0.0009(9) 0.0009(9) -0.0015(18)
C14 0.016(2) 0.0217(19) 0.0123(18) -0.0006(15) 0.0035(15) 0.0094(16)
C15 0.0139(17) 0.0138(17) 0.0169(19) -0.0014(15) -0.0021(15) 0.0082(15)
C21 0.060(4) 0.057(4) 0.028(3) -0.015(3) -0.002(3) 0.022(3)
C22 0.058(4) 0.043(3) 0.036(3) -0.006(3) -0.012(3) 0.014(3)
C23 0.063(4) 0.049(4) 0.052(4) 0.000(3) -0.019(3) 0.010(3)
C24 0.090(5) 0.062(4) 0.059(4) -0.007(3) -0.038(4) 0.037(4)
C25 0.090(5) 0.035(3) 0.041(3) -0.005(3) -0.010(3) 0.013(4)
C26 0.079(4) 0.040(3) 0.031(3) -0.009(2) 0.004(3) 0.028(3)
C27 0.077(4) 0.062(4) 0.055(4) -0.014(3) 0.008(3) 0.039(3)

loop_
_atom_type_symbol
_atom_type_description
_atom_type_scat_dispersion_real
_atom_type_scat_dispersion_imag
_atom_type_scat_source
C C 0.0033 0.0016 'International Tables Vol C Tables 4.2.6.8 and 6.1.1.4'
H H 0.0000 0.0000 'International Tables Vol C Tables 4.2.6.8 and 6.1.1.4'
N N 0.0061 0.0033 'International Tables Vol C Tables 4.2.6.8 and 6.1.1.4'
Br Br -0.2901 2.4595 'International Tables Vol C Tables 4.2.6.8 and 6.1.1.4'
Zn Zn 0.2839 1.4301 'International Tables Vol C Tables 4.2.6.8 and 6.1.1.4'

loop_
_geom_angle_atom_site_label_1
_geom_angle_atom_site_label_2
_geom_angle_atom_site_label_3
_geom_angle
_geom_angle_site_symmetry_1
_geom_angle_site_symmetry_3
N1 Zn1 N4 97.24(12) . 4_556
N1 Zn1 N4 101.46(12) . .
N4 Zn1 N4 83.19(13) 4_556 .
N1 Zn1 Br1 119.22(9) . .
N4 Zn1 Br1 127.01(9) 4_556 .
N4 Zn1 Br1 120.86(9) . .
N1 Zn1 C15 70.46(12) . .
N4 Zn1 C15 82.73(12) 4_556 .
N4 Zn1 C15 31.38(12) . .
Br1 Zn1 C15 142.83(9) . .
N1 Zn1 Zn1 110.68(8) . 4_556
N4 Zn1 Zn1 42.62(9) 4_556 4_556
N4 Zn1 Zn1 41.87(9) . 4_556
Br1 Zn1 Zn1 130.066(17) . 4_556
C15 Zn1 Zn1 54.62(8) . 4_556
N3 Zn2 N2 97.57(12) . 4_556
N3 Zn2 N2 101.71(12) . .
N2 Zn2 N2 83.83(13) 4_556 .
N3 Zn2 Br2 119.13(9) . .
N2 Zn2 Br2 127.37(9) 4_556 .
N2 Zn2 Br2 119.67(9) . .
N3 Zn2 C14 70.54(12) . .
N2 Zn2 C14 83.24(12) 4_556 .
N2 Zn2 C14 31.59(12) . .
Br2 Zn2 C14 141.73(9) . .
N3 Zn2 Zn2 110.90(9) . 4_556
N2 Zn2 Zn2 42.89(9) 4_556 4_556
N2 Zn2 Zn2 42.15(8) . 4_556
Br2 Zn2 Zn2 129.883(17) . 4_556
C14 Zn2 Zn2 54.77(8) . 4_556
C14 N1 C1 124.4(3) . .
C14 N1 Zn1 115.7(3) . .
C1 N1 Zn1 119.7(2) . .
C14 N2 C4 124.7(3) . .
C14 N2 Zn2 98.7(2) . 4_556
C4 N2 Zn2 115.6(3) . 4_556
C14 N2 Zn2 92.8(2) . .
C4 N2 Zn2 123.5(3) . .
Zn2 N2 Zn2 94.97(12) 4_556 .
C15 N3 C7 125.2(3) . .
C15 N3 Zn2 115.3(3) . .
C7 N3 Zn2 119.4(2) . .
C15 N4 C10 123.3(3) . .
C15 N4 Zn1 99.1(2) . 4_556
C10 N4 Zn1 115.4(2) . 4_556
C15 N4 Zn1 93.0(2) . .
C10 N4 Zn1 124.4(3) . .
Zn1 N4 Zn1 95.51(13) 4_556 .
N1 C1 C3 109.4(3) . .
N1 C1 C2 109.3(3) . .
C3 C1 C2 113.7(4) . .
N2 C4 C6 111.0(4) . .
N2 C4 C5 108.4(3) . .
C6 C4 C5 109.8(4) . .
N3 C7 C9 108.6(4) . .
N3 C7 C8 109.9(3) . .
C9 C7 C8 111.8(4) . .
N4 C10 C12 110.0(3) . .
N4 C10 C11 108.6(3) . .
C12 C10 C11 110.4(4) . .
C15 C13 C15 129.4(4) 4_556 .
C15 C13 C14 98.95(18) 4_556 .
C15 C13 C14 101.71(18) . .
C15 C13 C14 101.71(18) 4_556 4_556
C15 C13 C14 98.95(18) . 4_556
C14 C13 C14 130.4(4) . 4_556
N1 C14 N2 136.7(4) . .
N1 C14 C13 108.6(3) . .
N2 C14 C13 114.7(3) . .
N1 C14 Zn2 139.2(3) . .
N2 C14 Zn2 55.61(19) . .
C13 C14 Zn2 77.63(19) . .
N3 C15 N4 136.7(4) . .
N3 C15 C13 108.3(3) . .
N4 C15 C13 115.1(3) . .
N3 C15 Zn1 139.0(3) . .
N4 C15 Zn1 55.62(19) . .
C13 C15 Zn1 78.18(19) . .
C26 C21 C22 117.7(6) . .
C26 C21 C27 120.1(6) . .
C22 C21 C27 122.1(6) . .
C23 C22 C21 121.1(6) . .
C22 C23 C24 121.7(7) . .
C25 C24 C23 118.1(7) . .
C24 C25 C26 121.2(6) . .
C25 C26 C21 120.0(7) . .
C37 C31 C34 86.9(12) . 6_766
C37 C31 C32 155.3(13) . .
C34 C31 C32 68.43(13) 6_766 .
C37 C31 C36 35.5(13) . .
C34 C31 C36 51.67(13) 6_766 .
C32 C31 C36 120.0 . .
C33 C32 C31 116.64(16) 6_766 .
C33 C32 C33 6.8(9) 6_766 .
C31 C32 C33 120.0 . .
C33 C32 C34 60.9(3) 6_766 6_766
C31 C32 C34 55.8(4) . 6_766
C33 C32 C34 64.3(4) . 6_766
C33 C32 C37 109.0(4) 6_766 .
C31 C32 C37 7.6(4) . .
C33 C32 C37 112.4(4) . .
C34 C32 C37 48.1(4) 6_766 .
C33 C33 C32 156(4) 6_766 6_766
C33 C33 C34 110.8(3) 6_766 .
C32 C33 C34 79.46(15) 6_766 .
C33 C33 C32 17(2) 6_766 .
C32 C33 C32 159.6(5) 6_766 .
C34 C33 C32 120.0 . .
C33 C33 C34 55.4(4) 6_766 6_766
C32 C33 C34 135.4(5) 6_766 6_766
C34 C33 C34 56.9(3) . 6_766
C32 C33 C34 63.2(3) . 6_766
C36 C34 C35 69.38(17) 6_766 6_766
C36 C34 C31 64.2(6) 6_766 6_766
C35 C34 C31 133.4(6) 6_766 6_766
C36 C34 C33 159.4(5) 6_766 .
C35 C34 C33 130.9(7) 6_766 .
C31 C34 C33 95.3(7) 6_766 .
C36 C34 C35 80.4(5) 6_766 .
C35 C34 C35 11.2(7) 6_766 .
C31 C34 C35 144.5(7) 6_766 .
C33 C34 C35 120.0 . .
C36 C34 C34 131.9(6) 6_766 6_766
C35 C34 C34 62.7(7) 6_766 6_766
C31 C34 C34 162.3(7) 6_766 6_766
C33 C34 C34 68.2 . 6_766
C35 C34 C34 51.9 . 6_766
C36 C34 C37 39.3(6) 6_766 6_766
C35 C34 C37 108.6(6) 6_766 6_766
C31 C34 C37 25.0(5) 6_766 6_766
C33 C34 C37 120.3(8) . 6_766
C35 C34 C37 119.7(8) . 6_766
C34 C34 C37 170.1(8) 6_766 6_766
C36 C34 C32 119.8(7) 6_766 6_766
C35 C34 C32 168.4(10) 6_766 6_766
C31 C34 C32 55.8(4) 6_766 6_766
C33 C34 C32 39.6(5) . 6_766
C35 C34 C32 159.0(5) . 6_766
C34 C34 C32 107.3(5) 6_766 6_766
C37 C34 C32 80.7(7) 6_766 6_766
C36 C34 C33 170.3(11) 6_766 6_766
C35 C34 C33 117.4(8) 6_766 6_766
C31 C34 C33 108.2(5) 6_766 6_766
C33 C34 C33 13.8(4) . 6_766
C35 C34 C33 106.7(4) . 6_766
C34 C34 C33 54.9(4) 6_766 6_766
C37 C34 C33 133.2(7) 6_766 6_766
C32 C34 C33 52.51(12) 6_766 6_766
C35 C35 C34 116.2(8) 6_766 6_766
C35 C35 C36 167(3) 6_766 .
C34 C35 C36 54.7(5) 6_766 .
C35 C35 C34 52.6(7) 6_766 .
C34 C35 C34 65.5(5) 6_766 .
C36 C35 C34 120.0 . .
C35 C35 C36 11(3) 6_766 6_766
C34 C35 C36 110.4(4) 6_766 6_766
C36 C35 C36 165.00(13) . 6_766
C34 C35 C36 45.15(8) . 6_766
C37 C36 C34 86.8(8) . 6_766
C37 C36 C35 142.7(9) . .
C34 C36 C35 56.0(4) 6_766 .
C37 C36 C31 22.7(9) . .
C34 C36 C31 64.2(4) 6_766 .
C35 C36 C31 120.0 . .
C37 C36 C35 141.2(9) . 6_766
C34 C36 C35 54.4(4) 6_766 6_766
C35 C36 C35 2.3(6) . 6_766
C31 C36 C35 118.57(7) . 6_766
C31 C37 C36 121.8(19) . .
C31 C37 C34 68.1(12) . 6_766
C36 C37 C34 54.0(7) . 6_766
C31 C37 C32 17.0(9) . .
C36 C37 C32 104.9(10) . .
C34 C37 C32 51.1(5) 6_766 .

loop_
_geom_bond_atom_site_label_1
_geom_bond_atom_site_label_2
_geom_bond_distance
_geom_bond_site_symmetry_2
Zn1 N1 2.090(3) .
Zn1 N4 2.114(3) 4_556
Zn1 N4 2.145(3) .
Zn1 Br1 2.3106(6) .
Zn1 C15 2.595(4) .
Zn1 Zn1 3.1527(9) 4_556
Zn2 N3 2.094(3) .
Zn2 N2 2.113(3) 4_556
Zn2 N2 2.143(3) .
Zn2 Br2 2.3040(6) .
Zn2 C14 2.594(4) .
Zn2 Zn2 3.1373(9) 4_556
N1 C14 1.307(5) .
N1 C1 1.494(5) .
N2 C14 1.360(5) .
N2 C4 1.487(5) .
N2 Zn2 2.113(3) 4_556
N3 C15 1.310(5) .
N3 C7 1.487(5) .
N4 C15 1.353(5) .
N4 C10 1.492(5) .
N4 Zn1 2.114(3) 4_556
C1 C3 1.491(6) .
C1 C2 1.533(6) .
C4 C6 1.501(7) .
C4 C5 1.518(6) .
C7 C9 1.509(7) .
C7 C8 1.530(6) .
C10 C12 1.518(7) .
C10 C11 1.537(6) .
C13 C15 1.565(4) 4_556
C13 C15 1.565(4) .
C13 C14 1.563(4) .
C13 C14 1.563(4) 4_556
C21 C26 1.390(8) .
C21 C22 1.388(9) .
C21 C27 1.491(9) .
C22 C23 1.333(9) .
C23 C24 1.375(9) .
C24 C25 1.366(10) .
C25 C26 1.369(10) .
C31 C37 0.632(14) .
C31 C34 1.390(10) 6_766
C31 C32 1.3900 .
C31 C36 1.3900 .
C32 C33 1.014(12) 6_766
C32 C33 1.3900 .
C32 C34 1.563(3) 6_766
C32 C37 1.982(14) .
C33 C33 0.402(13) 6_766
C33 C32 1.014(14) 6_766
C33 C34 1.3900 .
C33 C34 1.578(6) 6_766
C34 C36 1.212(10) 6_766
C34 C35 1.231(8) 6_766
C34 C31 1.390(11) 6_766
C34 C35 1.3900 .
C34 C34 1.423(11) 6_766
C34 C37 1.496(13) 6_766
C34 C32 1.563(4) 6_766
C34 C33 1.578(7) 6_766
C35 C35 0.301(17) 6_766
C35 C34 1.231(5) 6_766
C35 C36 1.3900 .
C35 C36 1.685(15) 6_766
C36 C37 0.949(14) .
C36 C34 1.212(7) 6_766
C36 C35 1.685(16) 6_766
C37 C34 1.496(13) 6_766
